data_2229481
loop_
_publ_author_name
'Ziaulla, Mohamed'
'Banu, Afshan'
'Begum, Noor Shahina'
'Panchamukhi, Shridhar I.'
'Khazi, I. M.'

_publ_section_title
;
 2-Amino-6-methyl-4,5,6,7-tetrahydro-1-benzothiophene-3-carbonitrile
;
_journal_coeditor_code PV2384
_journal_issue 3
_journal_name_full 'Acta Crystallographica Section E'
_journal_page_first o699
_journal_paper_doi 10.1107/S1600536811006076
_journal_volume 67
_journal_year 2011
_chemical_formula_iupac 'C10 H12 N2 S'
_chemical_formula_moiety 'C10 H12 N2 S'
_chemical_formula_sum 'C10 H12 N2 S'
_chemical_formula_weight 192.29
_chemical_name_systematic
;
2-Amino-6-methyl-4,5,6,7-tetrahydro-1-benzothiophene-3-carbonitrile
;
_space_group_IT_number 14
_symmetry_cell_setting monoclinic
_symmetry_space_group_name_Hall '-P 2ybc'
_symmetry_space_group_name_H-M 'P 1 21/c 1'
_atom_sites_solution_hydrogens geom
_atom_sites_solution_primary direct
_atom_sites_solution_secondary difmap
_cell_angle_alpha 90.00
_cell_angle_beta 90.169(2)
_cell_angle_gamma 90.00
_cell_formula_units_Z 4
_cell_length_a 9.0415(2)
_cell_length_b 8.3294(2)
_cell_length_c 13.1283(3)
_cell_measurement_reflns_used 2441
_cell_measurement_temperature 123(2)
_cell_measurement_theta_max 29.22
_cell_measurement_theta_min 2.90
_cell_volume 988.69(4)
_computing_cell_refinement 'SAINT-Plus (Bruker, 1998)'
_computing_data_collection 'SMART (Bruker, 1998)'
_computing_data_reduction 'SAINT-Plus (Bruker, 1998)'
_computing_molecular_graphics 'CAMERON (Watkin <i>et al.</i>, 1996)'
_computing_publication_material 'WinGX (Farrugia, 1999)'
_computing_structure_refinement 'SHELXL97 (Sheldrick, 2008)'
_computing_structure_solution 'SHELXS97 (Sheldrick, 2008)'
_diffrn_ambient_temperature 123(2)
_diffrn_measured_fraction_theta_full 0.999
_diffrn_measured_fraction_theta_max 0.910
_diffrn_measurement_device_type 'Bruker SMART APEX CCD detector'
_diffrn_measurement_method \w
_diffrn_radiation_monochromator graphite
_diffrn_radiation_source 'Enhance (Mo) X-ray Source'
_diffrn_radiation_type MoK\a
_diffrn_radiation_wavelength 0.71073
_diffrn_reflns_av_R_equivalents 0.0386
_diffrn_reflns_av_sigmaI/netI 0.0401
_diffrn_reflns_limit_h_max 12
_diffrn_reflns_limit_h_min -11
_diffrn_reflns_limit_k_max 10
_diffrn_reflns_limit_k_min -11
_diffrn_reflns_limit_l_max 16
_diffrn_reflns_limit_l_min -17
_diffrn_reflns_number 11284
_diffrn_reflns_theta_full 25.00
_diffrn_reflns_theta_max 29.22
_diffrn_reflns_theta_min 2.90
_exptl_absorpt_coefficient_mu 0.281
_exptl_absorpt_correction_T_max 0.9618
_exptl_absorpt_correction_T_min 0.9565
_exptl_absorpt_correction_type multi-scan
_exptl_absorpt_process_details '(SADABS; Bruker, 1998)'
_exptl_crystal_colour yellow
_exptl_crystal_density_diffrn 1.292
_exptl_crystal_density_method 'not measured'
_exptl_crystal_description block
_exptl_crystal_F_000 408
_exptl_crystal_size_max 0.16
_exptl_crystal_size_mid 0.16
_exptl_crystal_size_min 0.14
_refine_diff_density_max 0.392
_refine_diff_density_min -0.299
_refine_ls_extinction_method none
_refine_ls_goodness_of_fit_ref 1.067
_refine_ls_hydrogen_treatment constr
_refine_ls_matrix_type full
_refine_ls_number_parameters 127
_refine_ls_number_reflns 2441
_refine_ls_number_restraints 0
_refine_ls_restrained_S_all 1.067
_refine_ls_R_factor_all 0.0574
_refine_ls_R_factor_gt 0.0403
_refine_ls_shift/su_max 0.001
_refine_ls_shift/su_mean 0.000
_refine_ls_structure_factor_coef Fsqd
_refine_ls_weighting_details 'calc w=1/[\s^2^(Fo^2^)+(0.0536P)^2^+0.2028P] where P=(Fo^2^+2Fc^2^)/3'
_refine_ls_weighting_scheme calc
_refine_ls_wR_factor_gt 0.1024
_refine_ls_wR_factor_ref 0.1074
_reflns_number_gt 1878
_reflns_number_total 2441
_reflns_threshold_expression I>2\s(I)
_cod_data_source_file pv2384.cif
_cod_data_source_block I
_cod_original_sg_symbol_H-M 'P 21/c'
_cod_database_code 2229481
_cod_database_fobs_code 2229481

loop_
_symmetry_equiv_pos_as_xyz
'x, y, z'
'-x, y+1/2, -z+1/2'
'-x, -y, -z'
'x, -y-1/2, z-1/2'

loop_
_atom_site_type_symbol
_atom_site_label
_atom_site_fract_x
_atom_site_fract_y
_atom_site_fract_z
_atom_site_U_iso_or_equiv
_atom_site_adp_type
_atom_site_calc_flag
_atom_site_refinement_flags
_atom_site_occupancy
_atom_site_disorder_assembly
_atom_site_disorder_group
S S1 0.68698(5) 0.02703(5) 0.34885(3) 0.02519(15) Uani d . 1 . .
N N1 0.5603(2) -0.40456(18) 0.60740(11) 0.0378(4) Uani d . 1 . .
N N2 0.54766(17) -0.25706(17) 0.33230(10) 0.0292(4) Uani d . 1 . .
H H2A 0.5129 -0.3480 0.3565 0.035 Uiso calc R 1 . .
H H2B 0.5362 -0.2336 0.2674 0.035 Uiso calc R 1 . .
C C1 0.5991(2) -0.3000(2) 0.55684(12) 0.0263(4) Uani d . 1 . .
C C2 0.64719(19) -0.16794(19) 0.49726(12) 0.0224(4) Uani d . 1 . .
C C3 0.61829(18) -0.15372(19) 0.39455(12) 0.0217(3) Uani d . 1 . .
C C4 0.75534(19) 0.0810(2) 0.46849(12) 0.0251(4) Uani d . 1 . .
C C5 0.72696(19) -0.0328(2) 0.53858(12) 0.0236(4) Uani d . 1 B .
C C6 0.7762(2) -0.0180(2) 0.64700(13) 0.0303(4) Uani d . 1 . .
H H6A 0.8312 -0.1158 0.6670 0.036 Uiso calc R 1 A 1
H H6B 0.6885 -0.0088 0.6916 0.036 Uiso calc R 1 A 1
C C7 0.8734(3) 0.1266(3) 0.66129(16) 0.0514(6) Uani d . 1 B 1
H H7A 0.8688 0.1572 0.7341 0.062 Uiso calc PR 0.650(3) C 1
H H7B 0.9764 0.0931 0.6474 0.062 Uiso calc PR 0.650(3) C 1
C C8 0.8387(2) 0.2343(2) 0.48637(13) 0.0328(4) Uani d . 1 B 1
H H8A 0.7892 0.3236 0.4500 0.039 Uiso calc PR 0.650(3) C 1
H H8B 0.9405 0.2241 0.4596 0.039 Uiso calc PR 0.650(3) C 1
C C9A 0.8440(3) 0.2705(3) 0.6012(2) 0.0296(5) Uani d P 0.650(3) B 1
H H9AA 0.7434 0.3094 0.6209 0.036 Uiso calc PR 0.650(3) C 1
C C10A 0.9518(5) 0.4053(5) 0.6248(3) 0.0429(10) Uani d P 0.650(3) B 1
H H10A 0.9544 0.4241 0.6985 0.064 Uiso calc PR 0.650(3) C 1
H H10B 0.9199 0.5034 0.5900 0.064 Uiso calc PR 0.650(3) C 1
H H10C 1.0508 0.3753 0.6013 0.064 Uiso calc PR 0.650(3) C 1
H H7C 0.8128 0.2072 0.6977 0.062 Uiso calc PR 0.350(3) C 2
H H7D 0.9527 0.0937 0.7091 0.062 Uiso calc PR 0.350(3) C 2
H H8C 0.7690 0.3238 0.4988 0.039 Uiso calc PR 0.350(3) C 2
H H8D 0.8997 0.2611 0.4262 0.039 Uiso calc PR 0.350(3) C 2
C C9B 0.9414(6) 0.2065(6) 0.5837(4) 0.0296(5) Uani d P 0.350(3) B 2
H H9BA 1.0221 0.1334 0.5601 0.036 Uiso calc PR 0.350(3) C 2
C C10B 1.0183(9) 0.3644(11) 0.6111(7) 0.0429(10) Uani d P 0.350(3) B 2
H H10D 0.9449 0.4508 0.6140 0.064 Uiso calc PR 0.350(3) C 2
H H10E 1.0924 0.3897 0.5592 0.064 Uiso calc PR 0.350(3) C 2
H H10F 1.0669 0.3537 0.6775 0.064 Uiso calc PR 0.350(3) C 2

loop_
_atom_site_aniso_label
_atom_site_aniso_U_11
_atom_site_aniso_U_22
_atom_site_aniso_U_33
_atom_site_aniso_U_12
_atom_site_aniso_U_13
_atom_site_aniso_U_23
S1 0.0327(3) 0.0257(2) 0.0171(2) -0.00706(18) -0.00294(16) 0.00388(16)
N1 0.0684(12) 0.0241(8) 0.0207(8) -0.0089(8) -0.0066(7) 0.0026(6)
N2 0.0453(9) 0.0247(8) 0.0175(7) -0.0093(7) -0.0035(6) 0.0003(6)
C1 0.0395(10) 0.0207(8) 0.0187(8) -0.0005(7) -0.0035(7) -0.0027(7)
C2 0.0287(9) 0.0203(8) 0.0183(8) 0.0000(7) -0.0001(6) 0.0010(6)
C3 0.0241(8) 0.0207(8) 0.0203(8) -0.0003(6) 0.0011(6) 0.0004(6)
C4 0.0296(9) 0.0270(9) 0.0185(8) -0.0053(7) -0.0033(7) 0.0010(7)
C5 0.0263(9) 0.0243(8) 0.0202(8) -0.0017(7) -0.0011(7) 0.0004(7)
C6 0.0427(11) 0.0294(9) 0.0189(9) -0.0041(8) -0.0057(7) 0.0030(7)
C7 0.0744(17) 0.0471(13) 0.0327(11) -0.0244(12) -0.0248(11) 0.0067(9)
C8 0.0418(11) 0.0330(10) 0.0237(9) -0.0159(8) -0.0040(8) 0.0028(7)
C9A 0.0321(14) 0.0302(13) 0.0265(12) -0.0074(10) -0.0027(11) -0.0028(10)
C10A 0.047(3) 0.052(2) 0.0294(16) -0.029(2) -0.0007(19) -0.0052(15)
C7A 0.0744(17) 0.0471(13) 0.0327(11) -0.0244(12) -0.0248(11) 0.0067(9)
C8A 0.0418(11) 0.0330(10) 0.0237(9) -0.0159(8) -0.0040(8) 0.0028(7)
C9B 0.0321(14) 0.0302(13) 0.0265(12) -0.0074(10) -0.0027(11) -0.0028(10)
C10B 0.047(3) 0.052(2) 0.0294(16) -0.029(2) -0.0007(19) -0.0052(15)

loop_
_atom_type_symbol
_atom_type_description
_atom_type_scat_dispersion_real
_atom_type_scat_dispersion_imag
_atom_type_scat_source
C C 0.0033 0.0016 'International Tables Vol C Tables 4.2.6.8 and 6.1.1.4'
H H 0.0000 0.0000 'International Tables Vol C Tables 4.2.6.8 and 6.1.1.4'
N N 0.0061 0.0033 'International Tables Vol C Tables 4.2.6.8 and 6.1.1.4'
S S 0.1246 0.1234 'International Tables Vol C Tables 4.2.6.8 and 6.1.1.4'

loop_
_geom_angle_atom_site_label_1
_geom_angle_atom_site_label_2
_geom_angle_atom_site_label_3
_geom_angle_site_symmetry_1
_geom_angle_site_symmetry_3
_geom_angle
_geom_angle_publ_flag
C3 S1 C4 . . 92.20(8) ?
C3 N2 H2A . . 120.0 ?
C3 N2 H2B . . 120.0 ?
H2A N2 H2B . . 120.0 ?
N1 C1 C2 . . 178.19(17) ?
C3 C2 C1 . . 123.28(15) ?
C3 C2 C5 . . 113.22(14) ?
C1 C2 C5 . . 123.47(14) ?
N2 C3 C2 . . 128.84(15) ?
N2 C3 S1 . . 120.93(12) ?
C2 C3 S1 . . 110.22(12) ?
C5 C4 C8 . . 126.07(15) ?
C5 C4 S1 . . 111.48(13) ?
C8 C4 S1 . . 122.42(12) ?
C4 C5 C2 . . 112.86(15) ?
C4 C5 C6 . . 122.40(15) ?
C2 C5 C6 . . 124.73(15) ?
C5 C6 C7 . . 110.93(15) ?
C5 C6 H6A . . 109.5 ?
C7 C6 H6A . . 109.5 ?
C5 C6 H6B . . 109.5 ?
C7 C6 H6B . . 109.5 ?
H6A C6 H6B . . 108.0 ?
C9A C7 C6 . . 119.06(19) ?
C9A C7 H7A . . 107.6 ?
C6 C7 H7A . . 107.6 ?
C9A C7 H7B . . 107.6 ?
C6 C7 H7B . . 107.6 ?
H7A C7 H7B . . 107.0 ?
C4 C8 C9A . . 109.52(16) ?
C4 C8 H8A . . 109.8 ?
C9A C8 H8A . . 109.8 ?
C4 C8 H8B . . 109.8 ?
C9A C8 H8B . . 109.8 ?
H8A C8 H8B . . 108.2 ?
C7 C9A C10A . . 112.4(3) ?
C7 C9A C8 . . 112.0(2) ?
C10A C9A C8 . . 111.3(2) ?
C7 C9A H9AA . . 106.9 ?
C10A C9A H9AA . . 106.9 ?
C8 C9A H9AA . . 106.9 ?
C10B C9B H9BA . . 105.4 ?
C9B C10B H10D . . 109.5 ?
C9B C10B H10E . . 109.5 ?
H10D C10B H10E . . 109.5 ?
C9B C10B H10F . . 109.5 ?
H10D C10B H10F . . 109.5 ?
H10E C10B H10F . . 109.5 ?

loop_
_geom_bond_atom_site_label_1
_geom_bond_atom_site_label_2
_geom_bond_site_symmetry_2
_geom_bond_distance
_geom_bond_publ_flag
S1 C3 . 1.7363(16) ?
S1 C4 . 1.7451(17) ?
N1 C1 . 1.150(2) ?
N2 C3 . 1.347(2) ?
N2 H2A . 0.8800 ?
N2 H2B . 0.8800 ?
C1 C2 . 1.419(2) ?
C2 C3 . 1.378(2) ?
C2 C5 . 1.442(2) ?
C4 C5 . 1.346(2) ?
C4 C8 . 1.501(2) ?
C5 C6 . 1.495(2) ?
C6 C7 . 1.502(3) ?
C6 H6A . 0.9900 ?
C6 H6B . 0.9900 ?
C7 C9A . 1.459(3) ?
C7 H7A . 0.9900 ?
C7 H7B . 0.9900 ?
C8 C9A . 1.538(3) ?
C8 H8A . 0.9900 ?
C8 H8B . 0.9900 ?
C9A C10A . 1.519(5) ?
C9A H9AA . 1.0000 ?
C10A H10A . 0.9800 ?
C10A H10B . 0.9800 ?
C10A H10C . 0.9800 ?
C9B C10B . 1.530(10) ?
C9B H9BA . 1.0000 ?
C10B H10D . 0.9800 ?
C10B H10E . 0.9800 ?
C10B H10F . 0.9800 ?

loop_
_geom_hbond_atom_site_label_D
_geom_hbond_atom_site_label_H
_geom_hbond_atom_site_label_A
_geom_hbond_site_symmetry_A
_geom_hbond_distance_DH
_geom_hbond_distance_HA
_geom_hbond_distance_DA
_geom_hbond_angle_DHA
N2 H2A N1 3_646 0.88 2.22 3.087(2) 170
N2 H2B N1 4 0.88 2.41 3.247(2) 160

loop_
_geom_torsion_atom_site_label_1
_geom_torsion_atom_site_label_2
_geom_torsion_atom_site_label_3
_geom_torsion_atom_site_label_4
_geom_torsion_site_symmetry_1
_geom_torsion_site_symmetry_2
_geom_torsion_site_symmetry_3
_geom_torsion_site_symmetry_4
_geom_torsion
_geom_torsion_publ_flag
C1 C2 C3 N2 . . . . -2.3(3) ?
C5 C2 C3 N2 . . . . 179.55(17) ?
C1 C2 C3 S1 . . . . 177.36(14) ?
C5 C2 C3 S1 . . . . -0.78(19) ?
C4 S1 C3 N2 . . . . -179.86(15) ?
C4 S1 C3 C2 . . . . 0.45(13) ?
C3 S1 C4 C5 . . . . 0.01(14) ?
C3 S1 C4 C8 . . . . 178.33(16) ?
C8 C4 C5 C2 . . . . -178.70(17) ?
S1 C4 C5 C2 . . . . -0.5(2) ?
C8 C4 C5 C6 . . . . 0.6(3) ?
S1 C4 C5 C6 . . . . 178.83(14) ?
C3 C2 C5 C4 . . . . 0.8(2) ?
C1 C2 C5 C4 . . . . -177.32(17) ?
C3 C2 C5 C6 . . . . -178.44(17) ?
C1 C2 C5 C6 . . . . 3.4(3) ?
C4 C5 C6 C7 . . . . -6.7(3) ?
C2 C5 C6 C7 . . . . 172.46(19) ?
C5 C6 C7 C9A . . . . 34.4(3) ?
C5 C4 C8 C9A . . . . -18.3(3) ?
S1 C4 C8 C9A . . . . 163.68(16) ?
C6 C7 C9A C10A . . . . 179.9(3) ?
C6 C7 C9A C8 . . . . -53.9(3) ?
C4 C8 C9A C7 . . . . 42.0(3) ?
C4 C8 C9A C10A . . . . 168.8(3) ?
